data_7109754
loop_
_publ_author_name
'Ming Chen'
'Jun Liu'
'Lu Wang'
'Xiaobo Zhou'
'Yuanhong Liu'

_publ_section_title
;
 Gold-catalyzed cascade cycloisomerization of 1,7-diyn-3,6-bis(propargyl
 carbonate)s: stereoselective synthesis of naphtho[b]cyclobutenes
;
_journal_name_full Chem.Commun.
_journal_page_first 8650
_journal_paper_doi 10.1039/c3cc44757j
_journal_volume 49
_journal_year 2013
_chemical_formula_sum 'C27 H14 F6 O3'
_chemical_formula_weight 500.38
_chemical_name_systematic
; 
 ? 
;
_space_group_IT_number 14
_symmetry_cell_setting monoclinic
_symmetry_space_group_name_Hall '-P 2yn'
_symmetry_space_group_name_H-M 'P 1 21/n 1'
_atom_sites_solution_hydrogens geom
_atom_sites_solution_primary direct
_atom_sites_solution_secondary difmap
_audit_creation_method SHELXL-97
_cell_angle_alpha 90.00
_cell_angle_beta 97.352(2)
_cell_angle_gamma 90.00
_cell_formula_units_Z 4
_cell_length_a 10.0834(8)
_cell_length_b 13.2013(11)
_cell_length_c 17.3962(14)
_cell_measurement_reflns_used 2867
_cell_measurement_temperature 293(2)
_cell_measurement_theta_max 43.256
_cell_measurement_theta_min 4.722
_cell_volume 2296.6(3)
_computing_cell_refinement 'Bruker SMART'
_computing_data_collection 'Bruker SMART'
_computing_data_reduction 'Bruker SHELXTL'
_computing_molecular_graphics 'Bruker SHELXTL'
_computing_publication_material 'Bruker SHELXTL'
_computing_structure_refinement 'SHELXL-97 (Sheldrick, 1997)'
_computing_structure_solution 'SHELXS-97 (Sheldrick, 1990)'
_diffrn_ambient_temperature 293(2)
_diffrn_measured_fraction_theta_full 1.000
_diffrn_measured_fraction_theta_max 1.000
_diffrn_measurement_device_type 'CCD area detector'
_diffrn_measurement_method 'phi and omega scans'
_diffrn_radiation_monochromator graphite
_diffrn_radiation_source 'fine-focus sealed tube'
_diffrn_radiation_type MoK\a
_diffrn_radiation_wavelength 0.71073
_diffrn_reflns_av_R_equivalents 0.0300
_diffrn_reflns_av_sigmaI/netI 0.0331
_diffrn_reflns_limit_h_max 12
_diffrn_reflns_limit_h_min -12
_diffrn_reflns_limit_k_max 15
_diffrn_reflns_limit_k_min -14
_diffrn_reflns_limit_l_max 21
_diffrn_reflns_limit_l_min -14
_diffrn_reflns_number 13156
_diffrn_reflns_theta_full 25.50
_diffrn_reflns_theta_max 25.50
_diffrn_reflns_theta_min 1.94
_exptl_absorpt_coefficient_mu 0.126
_exptl_absorpt_correction_T_max 1.00000
_exptl_absorpt_correction_T_min 0.16372
_exptl_absorpt_correction_type empirical
_exptl_absorpt_process_details sadabs
_exptl_crystal_colour colorless
_exptl_crystal_density_diffrn 1.447
_exptl_crystal_density_method 'not measured'
_exptl_crystal_description prismatic
_exptl_crystal_F_000 1016
_exptl_crystal_size_max 0.256
_exptl_crystal_size_mid 0.211
_exptl_crystal_size_min 0.147
_refine_diff_density_max 0.124
_refine_diff_density_min -0.141
_refine_diff_density_rms 0.028
_refine_ls_extinction_coef 0.0080(12)
_refine_ls_extinction_expression Fc^*^=kFc[1+0.001xFc^2^\l^3^/sin(2\q)]^-1/4^
_refine_ls_extinction_method SHELXL
_refine_ls_goodness_of_fit_ref 1.030
_refine_ls_hydrogen_treatment constr
_refine_ls_matrix_type full
_refine_ls_number_parameters 380
_refine_ls_number_reflns 4264
_refine_ls_number_restraints 18
_refine_ls_restrained_S_all 1.061
_refine_ls_R_factor_all 0.0642
_refine_ls_R_factor_gt 0.0420
_refine_ls_shift/su_max 0.039
_refine_ls_shift/su_mean 0.006
_refine_ls_structure_factor_coef Fsqd
_refine_ls_weighting_details 'calc w=1/[\s^2^(Fo^2^)+(0.0683P)^2^+0.1254P] where P=(Fo^2^+2Fc^2^)/3'
_refine_ls_weighting_scheme calc
_refine_ls_wR_factor_gt 0.1155
_refine_ls_wR_factor_ref 0.1310
_reflns_number_gt 2895
_reflns_number_total 4264
_reflns_threshold_expression >2sigma(I)
_cod_data_source_file c3cc44757j.txt
_cod_data_source_block cd212568
_cod_original_sg_symbol_H-M P2(1)/n
_cod_database_code 7109754

loop_
_symmetry_equiv_pos_as_xyz
'x, y, z'
'-x+1/2, y+1/2, -z+1/2'
'-x, -y, -z'
'x-1/2, -y-1/2, z-1/2'

loop_
_atom_site_label
_atom_site_type_symbol
_atom_site_fract_x
_atom_site_fract_y
_atom_site_fract_z
_atom_site_U_iso_or_equiv
_atom_site_adp_type
_atom_site_occupancy
_atom_site_symmetry_multiplicity
_atom_site_calc_flag
_atom_site_refinement_flags
_atom_site_disorder_assembly
_atom_site_disorder_group
O1 O 0.03965(14) 0.70866(11) 0.07525(8) 0.0831(4) Uani 1 1 d . . .
O2 O 0.18726(13) 0.63375(9) 0.16376(7) 0.0693(4) Uani 1 1 d . . .
O3 O 0.03135(11) 0.54166(9) 0.09304(7) 0.0646(3) Uani 1 1 d . . .
F1 F -0.3330(12) 0.1529(11) 0.1962(5) 0.199(6) Uani 0.50 1 d P A 1
F2 F -0.3628(11) 0.2528(7) 0.2830(10) 0.212(6) Uani 0.50 1 d P A 1
F3 F -0.2272(8) 0.1405(8) 0.3079(5) 0.149(3) Uani 0.50 1 d P A 1
F4 F 0.1700(15) 0.4508(15) 0.5448(4) 0.191(4) Uani 0.50 1 d P B 1
F5 F 0.281(2) 0.5894(9) 0.5551(7) 0.191(8) Uani 0.50 1 d P B 1
F6 F 0.3788(8) 0.4588(12) 0.5518(4) 0.175(3) Uani 0.55 1 d P B 1
F1' F -0.2261(6) 0.0984(4) 0.2504(8) 0.158(2) Uani 0.50 1 d P A 2
F2' F -0.2968(12) 0.2144(11) 0.3171(4) 0.197(6) Uani 0.50 1 d P A 2
F3' F -0.3684(6) 0.1968(8) 0.2071(5) 0.140(4) Uani 0.50 1 d P A 2
F4' F 0.285(2) 0.4115(6) 0.5470(3) 0.187(5) Uani 0.50 1 d P B 2
F5' F 0.1463(10) 0.5286(12) 0.5490(4) 0.159(3) Uani 0.50 1 d P B 2
F6' F 0.3377(15) 0.5646(14) 0.5578(7) 0.172(7) Uani 0.45 1 d P B 2
C1 C 0.08272(19) 0.63406(15) 0.10755(12) 0.0650(5) Uani 1 1 d . . .
C2 C 0.22083(16) 0.53189(13) 0.18975(10) 0.0597(5) Uani 1 1 d . . .
C3 C 0.11242(16) 0.46555(13) 0.13705(10) 0.0568(4) Uani 1 1 d . . .
C4 C 0.22744(16) 0.42681(13) 0.09703(10) 0.0591(4) Uani 1 1 d . . .
C5 C 0.32229(17) 0.48231(14) 0.14456(11) 0.0637(5) Uani 1 1 d . . .
C6 C 0.45522(18) 0.47920(17) 0.13823(12) 0.0742(6) Uani 1 1 d . . .
H6 H 0.5171 0.5173 0.1704 0.089 Uiso 1 1 calc R . .
C7 C 0.49416(19) 0.41514(17) 0.08028(12) 0.0742(6) Uani 1 1 d . . .
C8 C 0.3963(2) 0.35861(15) 0.03082(11) 0.0698(5) Uani 1 1 d . . .
C9 C 0.25913(19) 0.36577(14) 0.03952(11) 0.0655(5) Uani 1 1 d . . .
H9 H 0.1941 0.3304 0.0075 0.079 Uiso 1 1 calc R . .
C10 C 0.6305(2) 0.4053(2) 0.06932(14) 0.0988(8) Uani 1 1 d U . .
H10 H 0.6951 0.4428 0.1000 0.119 Uiso 1 1 calc R . .
C11 C 0.6678(3) 0.3422(3) 0.01476(18) 0.1132(9) Uani 1 1 d U . .
H11 H 0.7578 0.3357 0.0091 0.136 Uiso 1 1 calc R . .
C12 C 0.5736(3) 0.2870(2) -0.03273(17) 0.1087(8) Uani 1 1 d U . .
H12 H 0.6013 0.2442 -0.0700 0.130 Uiso 1 1 calc R . .
C13 C 0.4411(3) 0.29456(18) -0.02583(13) 0.0923(7) Uani 1 1 d U . .
H13 H 0.3794 0.2573 -0.0586 0.111 Uiso 1 1 calc R . .
C14 C 0.02140(16) 0.39377(13) 0.17189(10) 0.0561(4) Uani 1 1 d . . .
C15 C 0.0195(2) 0.29271(14) 0.15422(13) 0.0782(6) Uani 1 1 d . . .
H15 H 0.0798 0.2666 0.1231 0.094 Uiso 1 1 calc R . .
C16 C -0.0720(2) 0.22948(16) 0.18263(13) 0.0876(7) Uani 1 1 d . . .
H16 H -0.0732 0.1609 0.1704 0.105 Uiso 1 1 calc R . .
C17 C -0.16034(19) 0.26676(16) 0.22825(11) 0.0706(5) Uani 1 1 d . A .
C18 C -0.15570(19) 0.36679(16) 0.24862(12) 0.0746(5) Uani 1 1 d . . .
H18 H -0.2135 0.3920 0.2816 0.090 Uiso 1 1 calc R . .
C19 C -0.06536(18) 0.42976(15) 0.22023(12) 0.0707(5) Uani 1 1 d . . .
H19 H -0.0628 0.4979 0.2339 0.085 Uiso 1 1 calc R . .
C20 C -0.2670(3) 0.1991(2) 0.25185(17) 0.0964(8) Uani 1 1 d . . .
C21 C 0.23480(17) 0.52649(13) 0.27624(10) 0.0597(4) Uani 1 1 d . . .
C22 C 0.1772(2) 0.59804(15) 0.31911(12) 0.0753(6) Uani 1 1 d . . .
H22 H 0.1317 0.6526 0.2943 0.090 Uiso 1 1 calc R . .
C23 C 0.1865(2) 0.58948(17) 0.39825(13) 0.0861(6) Uani 1 1 d . . .
H23 H 0.1471 0.6382 0.4266 0.103 Uiso 1 1 calc R . .
C24 C 0.2532(2) 0.50976(16) 0.43573(12) 0.0793(6) Uani 1 1 d . B .
C25 C 0.3109(2) 0.43785(17) 0.39376(13) 0.0835(6) Uani 1 1 d . . .
H25 H 0.3562 0.3834 0.4189 0.100 Uiso 1 1 calc R . .
C26 C 0.3016(2) 0.44635(15) 0.31459(12) 0.0754(6) Uani 1 1 d . . .
H26 H 0.3410 0.3974 0.2864 0.091 Uiso 1 1 calc R . .
C27 C 0.2618(4) 0.5018(3) 0.52180(16) 0.1136(9) Uani 1 1 d . . .

loop_
_atom_site_aniso_label
_atom_site_aniso_U_11
_atom_site_aniso_U_22
_atom_site_aniso_U_33
_atom_site_aniso_U_23
_atom_site_aniso_U_13
_atom_site_aniso_U_12
O1 0.0837(10) 0.0638(9) 0.1027(11) 0.0208(7) 0.0147(8) 0.0035(7)
O2 0.0717(8) 0.0529(8) 0.0821(9) 0.0057(6) 0.0051(7) -0.0117(6)
O3 0.0550(7) 0.0587(8) 0.0790(8) 0.0052(6) 0.0042(6) -0.0011(6)
F1 0.221(11) 0.272(11) 0.115(5) -0.070(7) 0.064(6) -0.198(10)
F2 0.169(7) 0.137(4) 0.370(16) -0.002(8) 0.192(10) -0.035(5)
F3 0.149(5) 0.158(7) 0.132(5) 0.077(5) -0.010(4) -0.060(5)
F4 0.225(11) 0.251(12) 0.104(3) 0.021(8) 0.053(6) -0.085(10)
F5 0.35(2) 0.130(5) 0.081(3) -0.020(3) 0.000(8) 0.051(10)
F6 0.194(6) 0.228(9) 0.093(3) 0.040(5) -0.014(3) 0.045(6)
F1' 0.107(3) 0.102(4) 0.263(7) 0.075(4) 0.015(5) -0.035(2)
F2' 0.241(14) 0.256(16) 0.112(4) -0.004(6) 0.087(6) -0.130(11)
F3' 0.0530(19) 0.193(7) 0.165(8) 0.074(6) -0.018(3) -0.043(3)
F4' 0.340(15) 0.130(5) 0.088(3) 0.025(3) 0.021(8) 0.057(8)
F5' 0.175(6) 0.213(8) 0.097(3) 0.015(5) 0.051(3) 0.030(8)
F6' 0.173(7) 0.228(19) 0.103(4) -0.050(9) -0.031(4) -0.043(9)
C1 0.0590(11) 0.0585(12) 0.0794(13) 0.0074(9) 0.0162(10) -0.0028(9)
C2 0.0536(10) 0.0508(10) 0.0751(12) 0.0012(8) 0.0099(8) -0.0066(8)
C3 0.0487(9) 0.0527(10) 0.0692(11) 0.0016(8) 0.0081(8) -0.0003(8)
C4 0.0504(9) 0.0580(10) 0.0702(11) 0.0027(8) 0.0126(8) -0.0014(8)
C5 0.0530(10) 0.0663(11) 0.0725(12) 0.0055(9) 0.0105(8) -0.0046(9)
C6 0.0510(10) 0.0941(15) 0.0764(13) 0.0160(11) 0.0040(9) -0.0069(10)
C7 0.0556(11) 0.0947(15) 0.0747(13) 0.0350(11) 0.0172(10) 0.0134(10)
C8 0.0698(12) 0.0728(13) 0.0713(12) 0.0237(9) 0.0262(10) 0.0155(10)
C9 0.0642(11) 0.0633(11) 0.0706(12) 0.0057(9) 0.0147(9) 0.0014(9)
C10 0.0630(12) 0.146(2) 0.0918(16) 0.0529(15) 0.0247(11) 0.0263(13)
C11 0.0841(16) 0.156(2) 0.1084(19) 0.0615(17) 0.0465(14) 0.0493(16)
C12 0.1139(19) 0.123(2) 0.1016(17) 0.0396(14) 0.0603(15) 0.0487(16)
C13 0.1087(17) 0.0899(15) 0.0867(14) 0.0219(11) 0.0457(13) 0.0251(13)
C14 0.0461(9) 0.0532(10) 0.0688(11) -0.0019(8) 0.0067(8) -0.0025(7)
C15 0.0806(13) 0.0587(12) 0.1010(15) -0.0124(10) 0.0330(11) -0.0110(10)
C16 0.1038(17) 0.0578(12) 0.1053(17) -0.0092(11) 0.0291(14) -0.0223(12)
C17 0.0635(11) 0.0766(14) 0.0705(12) 0.0108(10) 0.0042(9) -0.0179(10)
C18 0.0650(12) 0.0791(14) 0.0834(13) 0.0000(10) 0.0237(10) -0.0057(10)
C19 0.0643(11) 0.0562(11) 0.0953(14) -0.0070(9) 0.0238(10) -0.0030(9)
C20 0.095(2) 0.104(2) 0.0910(19) 0.0241(16) 0.0132(16) -0.0308(16)
C21 0.0543(10) 0.0517(10) 0.0727(12) -0.0027(8) 0.0062(8) -0.0070(8)
C22 0.0844(14) 0.0621(12) 0.0781(14) -0.0023(9) 0.0046(10) 0.0116(10)
C23 0.1042(16) 0.0733(14) 0.0805(15) -0.0136(11) 0.0108(12) 0.0106(12)
C24 0.0930(15) 0.0708(14) 0.0719(14) -0.0027(10) 0.0023(11) -0.0002(12)
C25 0.0982(16) 0.0687(13) 0.0817(15) 0.0090(10) 0.0038(12) 0.0126(12)
C26 0.0843(14) 0.0614(12) 0.0809(15) -0.0013(9) 0.0119(10) 0.0107(10)
C27 0.156(3) 0.100(2) 0.0804(19) -0.0005(17) -0.002(2) 0.013(3)

loop_
_atom_type_symbol
_atom_type_description
_atom_type_scat_dispersion_real
_atom_type_scat_dispersion_imag
_atom_type_scat_source
C C 0.0033 0.0016 'International Tables Vol C Tables 4.2.6.8 and 6.1.1.4'
H H 0.0000 0.0000 'International Tables Vol C Tables 4.2.6.8 and 6.1.1.4'
O O 0.0106 0.0060 'International Tables Vol C Tables 4.2.6.8 and 6.1.1.4'
F F 0.0171 0.0103 'International Tables Vol C Tables 4.2.6.8 and 6.1.1.4'

loop_
_geom_angle_atom_site_label_1
_geom_angle_atom_site_label_2
_geom_angle_atom_site_label_3
_geom_angle
C1 O2 C2 111.18(14)
C1 O3 C3 110.73(13)
O1 C1 O3 123.91(19)
O1 C1 O2 123.52(18)
O3 C1 O2 112.56(16)
O2 C2 C21 110.33(14)
O2 C2 C5 112.71(14)
C21 C2 C5 121.22(15)
O2 C2 C3 102.42(13)
C21 C2 C3 121.43(14)
C5 C2 C3 85.60(13)
O3 C3 C14 108.56(12)
O3 C3 C4 113.82(13)
C14 C3 C4 121.07(14)
O3 C3 C2 102.80(12)
C14 C3 C2 121.62(14)
C4 C3 C2 86.61(12)
C9 C4 C5 122.93(16)
C9 C4 C3 143.77(16)
C5 C4 C3 93.30(14)
C6 C5 C4 123.11(18)
C6 C5 C2 142.45(18)
C4 C5 C2 94.44(13)
C5 C6 C7 116.35(19)
C5 C6 H6 121.8
C7 C6 H6 121.8
C6 C7 C10 121.0(2)
C6 C7 C8 120.57(17)
C10 C7 C8 118.5(2)
C9 C8 C13 121.2(2)
C9 C8 C7 120.57(18)
C13 C8 C7 118.20(19)
C4 C9 C8 116.45(18)
C4 C9 H9 121.8
C8 C9 H9 121.8
C11 C10 C7 120.8(3)
C11 C10 H10 119.6
C7 C10 H10 119.6
C10 C11 C12 120.9(2)
C10 C11 H11 119.6
C12 C11 H11 119.6
C13 C12 C11 121.1(3)
C13 C12 H12 119.5
C11 C12 H12 119.5
C12 C13 C8 120.6(3)
C12 C13 H13 119.7
C8 C13 H13 119.7
C15 C14 C19 118.90(17)
C15 C14 C3 121.10(16)
C19 C14 C3 119.96(16)
C14 C15 C16 119.92(19)
C14 C15 H15 120.0
C16 C15 H15 120.0
C17 C16 C15 120.53(19)
C17 C16 H16 119.7
C15 C16 H16 119.7
C16 C17 C18 119.89(18)
C16 C17 C20 119.5(2)
C18 C17 C20 120.5(2)
C17 C18 C19 119.65(19)
C17 C18 H18 120.2
C19 C18 H18 120.2
C18 C19 C14 121.03(18)
C18 C19 H19 119.5
C14 C19 H19 119.5
F3' C20 F2' 108.3(7)
F3' C20 F1 33.8(6)
F2' C20 F1 128.5(6)
F3' C20 F3 129.9(5)
F2' C20 F3 58.7(5)
F1 C20 F3 112.3(6)
F3' C20 F2 71.6(6)
F2' C20 F2 43.8(6)
F1 C20 F2 103.0(7)
F3 C20 F2 100.5(7)
F3' C20 F1' 101.2(5)
F2' C20 F1' 106.4(6)
F1 C20 F1' 69.7(6)
F3 C20 F1' 50.7(4)
F2 C20 F1' 136.9(4)
F3' C20 C17 114.7(4)
F2' C20 C17 115.1(5)
F1 C20 C17 113.9(4)
F3 C20 C17 114.1(4)
F2 C20 C17 111.6(4)
F1' C20 C17 109.9(3)
C22 C21 C26 118.55(18)
C22 C21 C2 121.36(17)
C26 C21 C2 120.04(16)
C23 C22 C21 120.49(19)
C23 C22 H22 119.8
C21 C22 H22 119.8
C24 C23 C22 120.5(2)
C24 C23 H23 119.8
C22 C23 H23 119.8
C23 C24 C25 119.6(2)
C23 C24 C27 119.6(2)
C25 C24 C27 120.8(2)
C24 C25 C26 119.90(19)
C24 C25 H25 120.0
C26 C25 H25 120.0
C25 C26 C21 120.93(18)
C25 C26 H26 119.5
C21 C26 H26 119.5
F6' C27 F4 129.1(8)
F6' C27 F4' 112.0(8)
F4 C27 F4' 60.1(6)
F6' C27 F5 29.6(9)
F4 C27 F5 114.4(9)
F4' C27 F5 131.8(7)
F6' C27 F6 68.6(7)
F4 C27 F6 107.2(7)
F4' C27 F6 50.5(6)
F5 C27 F6 97.3(7)
F6' C27 F5' 98.7(8)
F4 C27 F5' 47.6(6)
F4' C27 F5' 104.6(8)
F5 C27 F5' 72.6(7)
F6 C27 F5' 136.0(5)
F6' C27 C24 114.4(8)
F4 C27 C24 114.1(4)
F4' C27 C24 113.1(4)
F5 C27 C24 111.8(6)
F6 C27 C24 110.7(4)
F5' C27 C24 112.8(4)

loop_
_geom_bond_atom_site_label_1
_geom_bond_atom_site_label_2
_geom_bond_distance
O1 C1 1.188(2)
O2 C1 1.343(2)
O2 C2 1.445(2)
O3 C1 1.337(2)
O3 C3 1.450(2)
F1 C20 1.259(7)
F2 C20 1.365(9)
F3 C20 1.269(6)
F4 C27 1.251(8)
F5 C27 1.297(11)
F6 C27 1.352(8)
F1' C20 1.393(7)
F2' C20 1.228(8)
F3' C20 1.204(6)
F4' C27 1.282(8)
F5' C27 1.359(9)
F6' C27 1.242(11)
C2 C21 1.495(3)
C2 C5 1.516(3)
C2 C3 1.596(2)
C3 C14 1.500(2)
C3 C4 1.516(2)
C4 C9 1.354(3)
C4 C5 1.390(3)
C5 C6 1.360(2)
C6 C7 1.410(3)
C6 H6 0.9300
C7 C10 1.418(3)
C7 C8 1.433(3)
C8 C9 1.414(3)
C8 C13 1.416(3)
C9 H9 0.9300
C10 C11 1.352(4)
C10 H10 0.9300
C11 C12 1.383(4)
C11 H11 0.9300
C12 C13 1.360(4)
C12 H12 0.9300
C13 H13 0.9300
C14 C15 1.369(2)
C14 C19 1.374(2)
C15 C16 1.382(3)
C15 H15 0.9300
C16 C17 1.359(3)
C16 H16 0.9300
C17 C18 1.367(3)
C17 C20 1.496(3)
C18 C19 1.371(3)
C18 H18 0.9300
C19 H19 0.9300
C21 C22 1.377(3)
C21 C26 1.380(3)
C22 C23 1.373(3)
C22 H22 0.9300
C23 C24 1.369(3)
C23 H23 0.9300
C24 C25 1.371(3)
C24 C27 1.492(4)
C25 C26 1.373(3)
C25 H25 0.9300
C26 H26 0.9300

loop_
_geom_torsion_atom_site_label_1
_geom_torsion_atom_site_label_2
_geom_torsion_atom_site_label_3
_geom_torsion_atom_site_label_4
_geom_torsion
C3 O3 C1 O1 175.24(18)
C3 O3 C1 O2 -5.9(2)
C2 O2 C1 O1 -177.40(17)
C2 O2 C1 O3 3.7(2)
C1 O2 C2 C21 -130.82(15)
C1 O2 C2 C5 90.21(17)
C1 O2 C2 C3 -0.20(17)
C1 O3 C3 C14 135.27(15)
C1 O3 C3 C4 -86.71(17)
C1 O3 C3 C2 5.24(16)
O2 C2 C3 O3 -2.92(15)
C21 C2 C3 O3 120.55(16)
C5 C2 C3 O3 -115.23(13)
O2 C2 C3 C14 -124.46(16)
C21 C2 C3 C14 -1.0(2)
C5 C2 C3 C14 123.23(16)
O2 C2 C3 C4 110.75(13)
C21 C2 C3 C4 -125.78(16)
C5 C2 C3 C4 -1.56(12)
O3 C3 C4 C9 -75.7(3)
C14 C3 C4 C9 56.5(3)
C2 C3 C4 C9 -178.2(3)
O3 C3 C4 C5 104.20(15)
C14 C3 C4 C5 -123.57(16)
C2 C3 C4 C5 1.70(13)
C9 C4 C5 C6 -0.9(3)
C3 C4 C5 C6 179.15(18)
C9 C4 C5 C2 178.15(17)
C3 C4 C5 C2 -1.79(14)
O2 C2 C5 C6 78.8(3)
C21 C2 C5 C6 -55.2(3)
C3 C2 C5 C6 -179.6(3)
O2 C2 C5 C4 -99.94(16)
C21 C2 C5 C4 126.11(16)
C3 C2 C5 C4 1.70(13)
C4 C5 C6 C7 -0.4(3)
C2 C5 C6 C7 -178.9(2)
C5 C6 C7 C10 -179.26(18)
C5 C6 C7 C8 1.0(3)
C6 C7 C8 C9 -0.3(3)
C10 C7 C8 C9 179.95(17)
C6 C7 C8 C13 -179.30(18)
C10 C7 C8 C13 0.9(3)
C5 C4 C9 C8 1.6(3)
C3 C4 C9 C8 -178.5(2)
C13 C8 C9 C4 178.00(18)
C7 C8 C9 C4 -1.0(3)
C6 C7 C10 C11 178.6(2)
C8 C7 C10 C11 -1.7(3)
C7 C10 C11 C12 1.3(4)
C10 C11 C12 C13 -0.2(4)
C11 C12 C13 C8 -0.5(4)
C9 C8 C13 C12 -178.88(19)
C7 C8 C13 C12 0.1(3)
O3 C3 C14 C15 119.66(19)
C4 C3 C14 C15 -14.7(3)
C2 C3 C14 C15 -121.6(2)
O3 C3 C14 C19 -58.0(2)
C4 C3 C14 C19 167.62(17)
C2 C3 C14 C19 60.8(2)
C19 C14 C15 C16 2.4(3)
C3 C14 C15 C16 -175.29(19)
C14 C15 C16 C17 -0.2(3)
C15 C16 C17 C18 -2.4(3)
C15 C16 C17 C20 174.0(2)
C16 C17 C18 C19 2.7(3)
C20 C17 C18 C19 -173.7(2)
C17 C18 C19 C14 -0.4(3)
C15 C14 C19 C18 -2.1(3)
C3 C14 C19 C18 175.59(17)
C16 C17 C20 F3' -88.1(7)
C18 C17 C20 F3' 88.3(7)
C16 C17 C20 F2' 145.2(9)
C18 C17 C20 F2' -38.4(10)
C16 C17 C20 F1 -50.9(9)
C18 C17 C20 F1 125.5(9)
C16 C17 C20 F3 79.9(8)
C18 C17 C20 F3 -103.7(8)
C16 C17 C20 F2 -167.0(9)
C18 C17 C20 F2 9.4(9)
C16 C17 C20 F1' 25.1(7)
C18 C17 C20 F1' -158.5(7)
O2 C2 C21 C22 20.9(2)
C5 C2 C21 C22 155.86(17)
C3 C2 C21 C22 -98.7(2)
O2 C2 C21 C26 -161.84(16)
C5 C2 C21 C26 -26.9(2)
C3 C2 C21 C26 78.5(2)
C26 C21 C22 C23 0.0(3)
C2 C21 C22 C23 177.29(18)
C21 C22 C23 C24 0.1(3)
C22 C23 C24 C25 -0.2(3)
C22 C23 C24 C27 -179.9(3)
C23 C24 C25 C26 0.2(3)
C27 C24 C25 C26 179.9(3)
C24 C25 C26 C21 -0.1(3)
C22 C21 C26 C25 -0.1(3)
C2 C21 C26 C25 -177.34(18)
C23 C24 C27 F6' -72.1(11)
C25 C24 C27 F6' 108.2(11)
C23 C24 C27 F4 91.8(12)
C25 C24 C27 F4 -87.9(12)
C23 C24 C27 F4' 158.1(12)
C25 C24 C27 F4' -21.6(13)
C23 C24 C27 F5 -40.0(11)
C25 C24 C27 F5 140.3(11)
C23 C24 C27 F6 -147.2(8)
C25 C24 C27 F6 33.1(9)
C23 C24 C27 F5' 39.6(9)
C25 C24 C27 F5' -140.1(8)
